data_4507156
loop_
_publ_author_name
'Tanioku, Chiaki'
'Matsukawa, Kimihiro'
'Matsumoto, Akikazu'

_publ_section_title
;
 Thermochromism and Structural Change in Polydiacetylenes Including
 Carboxy and 4-Carboxyphenyl Groups as the Intermolecular Hydrogen Bond
 Linkages in the Side Chain
;
_journal_issue 3
_journal_name_full 'ACS Applied Materials &amp; Interfaces'
_journal_page_first 940
_journal_paper_doi 10.1021/am302603p
_journal_volume 5
_journal_year 2013
_chemical_formula_moiety 'C23 H30 O2'
_chemical_formula_sum 'C23 H30 O2'
_chemical_formula_weight 338.49
_space_group_IT_number 2
_symmetry_cell_setting triclinic
_symmetry_Int_Tables_number 2
_symmetry_space_group_name_Hall '-P 1'
_symmetry_space_group_name_H-M 'P -1'
_atom_sites_solution_hydrogens geom
_atom_sites_solution_primary direct
_atom_sites_solution_secondary difmap
_cell_angle_alpha 88.589(15)
_cell_angle_beta 87.513(15)
_cell_angle_gamma 82.764(19)
_cell_formula_units_Z 2
_cell_length_a 4.582(4)
_cell_length_b 5.431(5)
_cell_length_c 39.03(4)
_cell_measurement_reflns_used 1565
_cell_measurement_temperature 93
_cell_measurement_theta_max 24.90
_cell_measurement_theta_min 3.10
_cell_volume 962.4(16)
_computing_cell_refinement 'CrystalClear-SM Expert 2.0 r4'
_computing_data_collection 'CrystalClear-SM Expert 2.0 r4 (Rigaku, 2009)'
_computing_data_reduction 'CrystalClear-SM Expert 2.0 r4'
_computing_molecular_graphics 'CrystalStructure 4.0'
_computing_publication_material 'CrystalStructure 4.0 (Rigaku, 2010)'
_computing_structure_refinement 'SHELXL97 (Sheldrick, 2008)'
_computing_structure_solution 'SHELXS97 (Sheldrick, 2008)'
_diffrn_ambient_temperature 93
_diffrn_detector_area_resol_mean 7.111
_diffrn_measured_fraction_theta_full 0.973
_diffrn_measured_fraction_theta_max 0.973
_diffrn_measurement_device_type 'Rigaku Saturn724'
_diffrn_measurement_method \w
_diffrn_radiation_type 'Mo K\a'
_diffrn_radiation_wavelength 0.71075
_diffrn_reflns_av_R_equivalents 0.1038
_diffrn_reflns_limit_h_max 5
_diffrn_reflns_limit_h_min -5
_diffrn_reflns_limit_k_max 6
_diffrn_reflns_limit_k_min -6
_diffrn_reflns_limit_l_max 46
_diffrn_reflns_limit_l_min -46
_diffrn_reflns_number 24225
_diffrn_reflns_theta_full 24.81
_diffrn_reflns_theta_max 24.81
_diffrn_standards_number 0
_exptl_absorpt_coefficient_mu 0.072
_exptl_absorpt_correction_T_max 0.999
_exptl_absorpt_correction_T_min 0.750
_exptl_absorpt_correction_type multi-scan
_exptl_absorpt_process_details 'REQAB (Rigaku, 1998)'
_exptl_crystal_colour colorless
_exptl_crystal_density_diffrn 1.168
_exptl_crystal_density_method 'not measured'
_exptl_crystal_description platelet
_exptl_crystal_F_000 368.00
_exptl_crystal_size_max 0.350
_exptl_crystal_size_mid 0.250
_exptl_crystal_size_min 0.010
_refine_diff_density_max 0.240
_refine_diff_density_min -0.310
_refine_ls_extinction_method none
_refine_ls_goodness_of_fit_ref 1.065
_refine_ls_hydrogen_treatment constr
_refine_ls_number_parameters 228
_refine_ls_number_reflns 3247
_refine_ls_number_restraints 203
_refine_ls_R_factor_gt 0.0596
_refine_ls_shift/su_max 0.000
_refine_ls_structure_factor_coef Fsqd
_refine_ls_weighting_details 'w = 1/[\s^2^(Fo^2^)+(0.1000P)^2^+0.0411P] where P=(Fo^2^+2Fc^2^)/3'
_refine_ls_weighting_scheme calc
_refine_ls_wR_factor_ref 0.1711
_reflns_number_gt 2431
_reflns_number_total 3247
_reflns_threshold_expression F^2^>2.0\s(F^2^)
_cod_data_source_file am302603p_si_001.cif
_cod_data_source_block sc1038
_cod_database_code 4507156

loop_
_symmetry_equiv_pos_site_id
_symmetry_equiv_pos_as_xyz
1 +X,+Y,+Z
2 -X,-Y,-Z

loop_
_atom_site_label
_atom_site_type_symbol
_atom_site_fract_x
_atom_site_fract_y
_atom_site_fract_z
_atom_site_U_iso_or_equiv
_atom_site_adp_type
_atom_site_occupancy
_atom_site_symmetry_multiplicity
_atom_site_calc_flag
_atom_site_refinement_flags
O1 O 0.3716(3) -0.9106(3) 0.04136(3) 0.0393(4) Uani 1.0 2 d .
O2 O 0.7142(3) -0.7760(3) 0.00618(3) 0.0400(4) Uani 1.0 2 d .
C1 C 0.6472(4) -0.6121(3) 0.06218(4) 0.0254(5) Uani 1.0 2 d .
C2 C 0.8351(4) -0.4354(4) 0.05466(4) 0.0303(5) Uani 1.0 2 d .
C3 C 0.9092(4) -0.2845(4) 0.08029(4) 0.0315(5) Uani 1.0 2 d .
C4 C 0.7961(4) -0.3112(3) 0.11375(4) 0.0252(5) Uani 1.0 2 d .
C5 C 0.6075(4) -0.4884(4) 0.12108(4) 0.0287(5) Uani 1.0 2 d .
C6 C 0.5318(4) -0.6378(4) 0.09524(4) 0.0292(5) Uani 1.0 2 d .
C7 C 0.5762(4) -0.7750(3) 0.03440(4) 0.0262(5) Uani 1.0 2 d .
C8 C 0.8824(4) -0.1563(3) 0.13975(4) 0.0269(5) Uani 1.0 2 d .
C9 C 0.9695(4) -0.0163(3) 0.15937(4) 0.0266(5) Uani 1.0 2 d .
C10 C 1.0738(4) 0.1474(3) 0.18077(4) 0.0265(5) Uani 1.0 2 d .
C11 C 1.1714(4) 0.2923(4) 0.19864(4) 0.0268(5) Uani 1.0 2 d .
C12 C 1.2960(4) 0.4664(4) 0.22012(4) 0.0274(5) Uani 1.0 2 d .
C13 C 1.0663(4) 0.6278(3) 0.24202(4) 0.0225(4) Uani 1.0 2 d .
C14 C 1.2085(4) 0.7934(3) 0.26569(4) 0.0226(4) Uani 1.0 2 d .
C15 C 0.9862(4) 0.9637(3) 0.28700(4) 0.0227(4) Uani 1.0 2 d .
C16 C 1.1269(4) 1.1213(3) 0.31193(4) 0.0229(4) Uani 1.0 2 d .
C17 C 0.9058(4) 1.2930(3) 0.33322(4) 0.0229(5) Uani 1.0 2 d .
C18 C 1.0485(4) 1.4485(3) 0.35827(4) 0.0231(4) Uani 1.0 2 d .
C19 C 0.8287(4) 1.6227(3) 0.37942(4) 0.0233(5) Uani 1.0 2 d .
C20 C 0.9732(4) 1.7741(3) 0.40473(4) 0.0240(5) Uani 1.0 2 d .
C21 C 0.7565(4) 1.9532(3) 0.42557(4) 0.0236(5) Uani 1.0 2 d .
C22 C 0.9052(4) 2.1041(4) 0.45047(4) 0.0275(5) Uani 1.0 2 d .
C23 C 0.6902(5) 2.2866(4) 0.47092(4) 0.0312(5) Uani 1.0 2 d .
H2 H 0.9134 -0.4175 0.0319 0.0364 Uiso 1.0 2 calc R
H3 H 1.0371 -0.1629 0.0750 0.0378 Uiso 1.0 2 calc R
H5 H 0.5298 -0.5076 0.1438 0.0345 Uiso 1.0 2 calc R
H6 H 0.4010 -0.7575 0.1003 0.0350 Uiso 1.0 2 calc R
H12A H 1.4062 0.5757 0.2052 0.0329 Uiso 1.0 2 calc R
H12B H 1.4380 0.3714 0.2354 0.0329 Uiso 1.0 2 calc R
H13A H 0.9325 0.7329 0.2268 0.0270 Uiso 1.0 2 calc R
H13B H 0.9470 0.5197 0.2560 0.0270 Uiso 1.0 2 calc R
H14A H 1.3372 0.6872 0.2813 0.0271 Uiso 1.0 2 calc R
H14B H 1.3343 0.8959 0.2517 0.0271 Uiso 1.0 2 calc R
H15A H 0.8544 0.8615 0.3002 0.0272 Uiso 1.0 2 calc R
H15B H 0.8637 1.0751 0.2714 0.0272 Uiso 1.0 2 calc R
H16A H 1.2487 1.0096 0.3276 0.0275 Uiso 1.0 2 calc R
H16B H 1.2595 1.2226 0.2988 0.0275 Uiso 1.0 2 calc R
H17A H 0.7722 1.1920 0.3463 0.0275 Uiso 1.0 2 calc R
H17B H 0.7850 1.4058 0.3176 0.0275 Uiso 1.0 2 calc R
H18A H 1.1678 1.3355 0.3740 0.0277 Uiso 1.0 2 calc R
H18B H 1.1838 1.5480 0.3452 0.0277 Uiso 1.0 2 calc R
H19A H 0.6915 1.5237 0.3923 0.0280 Uiso 1.0 2 calc R
H19B H 0.7116 1.7378 0.3637 0.0280 Uiso 1.0 2 calc R
H20A H 1.0871 1.6587 0.4207 0.0288 Uiso 1.0 2 calc R
H20B H 1.1138 1.8699 0.3919 0.0288 Uiso 1.0 2 calc R
H21A H 0.6414 2.0682 0.4097 0.0283 Uiso 1.0 2 calc R
H21B H 0.6170 1.8576 0.4386 0.0283 Uiso 1.0 2 calc R
H22A H 1.0174 1.9890 0.4666 0.0330 Uiso 1.0 2 calc R
H22B H 1.0474 2.1971 0.4374 0.0330 Uiso 1.0 2 calc R
H23A H 0.5768 2.4005 0.4551 0.0374 Uiso 1.0 2 calc R
H23B H 0.7996 2.3816 0.4858 0.0374 Uiso 1.0 2 calc R
H23C H 0.5558 2.1953 0.4850 0.0374 Uiso 1.0 2 calc R
H1 H 0.3533 -1.0002 0.0245 0.0472 Uiso 1.0 2 calc R

loop_
_atom_site_aniso_label
_atom_site_aniso_U_11
_atom_site_aniso_U_22
_atom_site_aniso_U_33
_atom_site_aniso_U_12
_atom_site_aniso_U_13
_atom_site_aniso_U_23
O1 0.0476(9) 0.0416(9) 0.0339(7) -0.0244(7) 0.0033(6) -0.0165(6)
O2 0.0468(9) 0.0450(9) 0.0321(7) -0.0216(7) 0.0074(6) -0.0158(6)
C1 0.0261(10) 0.0209(10) 0.0299(9) -0.0035(8) -0.0033(7) -0.0070(7)
C2 0.0354(11) 0.0292(11) 0.0286(9) -0.0119(9) 0.0014(7) -0.0083(7)
C3 0.0355(11) 0.0281(11) 0.0340(9) -0.0146(8) 0.0003(8) -0.0079(8)
C4 0.0273(10) 0.0192(10) 0.0292(9) -0.0006(8) -0.0051(7) -0.0078(7)
C5 0.0335(10) 0.0269(10) 0.0268(9) -0.0070(8) 0.0010(7) -0.0069(7)
C6 0.0326(10) 0.0248(11) 0.0320(9) -0.0093(8) -0.0005(7) -0.0078(7)
C7 0.0278(10) 0.0235(10) 0.0282(9) -0.0051(8) -0.0018(7) -0.0074(7)
C8 0.0296(10) 0.0222(10) 0.0292(9) -0.0034(8) -0.0021(7) -0.0060(7)
C9 0.0301(10) 0.0230(10) 0.0271(9) -0.0040(8) -0.0016(7) -0.0062(7)
C10 0.0298(10) 0.0250(10) 0.0248(8) -0.0035(8) 0.0000(7) -0.0078(7)
C11 0.0276(10) 0.0250(11) 0.0280(9) -0.0036(8) 0.0017(7) -0.0077(7)
C12 0.0286(10) 0.0263(11) 0.0287(9) -0.0075(8) 0.0006(7) -0.0121(7)
C13 0.0248(9) 0.0199(10) 0.0241(8) -0.0070(8) -0.0003(7) -0.0052(7)
C14 0.0232(9) 0.0189(10) 0.0266(8) -0.0043(8) -0.0017(7) -0.0067(7)
C15 0.0237(10) 0.0187(10) 0.0267(9) -0.0052(8) -0.0011(7) -0.0061(7)
C16 0.0232(10) 0.0184(10) 0.0279(9) -0.0036(8) -0.0014(7) -0.0068(7)
C17 0.0227(10) 0.0184(10) 0.0277(9) -0.0027(8) 0.0000(7) -0.0062(7)
C18 0.0227(10) 0.0185(10) 0.0282(9) -0.0029(8) -0.0001(7) -0.0063(7)
C19 0.0240(10) 0.0189(10) 0.0273(9) -0.0028(8) 0.0007(7) -0.0060(7)
C20 0.0257(10) 0.0193(10) 0.0274(9) -0.0032(8) -0.0001(7) -0.0071(7)
C21 0.0274(10) 0.0171(10) 0.0265(9) -0.0024(8) 0.0001(7) -0.0070(7)
C22 0.0322(10) 0.0231(11) 0.0277(9) -0.0041(8) 0.0005(7) -0.0098(7)
C23 0.0401(11) 0.0256(11) 0.0281(9) -0.0038(9) 0.0014(8) -0.0118(8)

loop_
_atom_type_symbol
_atom_type_description
_atom_type_scat_dispersion_real
_atom_type_scat_dispersion_imag
_atom_type_scat_source
C C 0.0033 0.0016
;
International Tables for Crystallography
(1992, Vol. C, Tables 4.2.6.8 and 6.1.1.4)
;
H H 0.0000 0.0000
;
International Tables for Crystallography
(1992, Vol. C, Table 6.1.1.4)
;
O O 0.0106 0.0060
;
International Tables for Crystallography
(1992, Vol. C, Tables 4.2.6.8 and 6.1.1.4)
;

loop_
_geom_angle_atom_site_label_1
_geom_angle_atom_site_label_2
_geom_angle_atom_site_label_3
_geom_angle
_geom_angle_publ_flag
C2 C1 C6 120.05(16) yes
C2 C1 C7 119.07(15) yes
C6 C1 C7 120.87(17) yes
C1 C2 C3 120.13(16) yes
C2 C3 C4 120.11(18) yes
C3 C4 C5 119.44(16) yes
C3 C4 C8 118.66(17) yes
C5 C4 C8 121.90(16) yes
C4 C5 C6 120.26(16) yes
C1 C6 C5 120.01(18) yes
O1 C7 O2 123.26(16) yes
O1 C7 C1 116.55(15) yes
O2 C7 C1 120.20(17) yes
C4 C8 C9 174.18(18) yes
C8 C9 C10 177.94(18) yes
C9 C10 C11 177.87(18) yes
C10 C11 C12 178.84(18) yes
C11 C12 C13 113.84(16) yes
C12 C13 C14 111.81(15) yes
C13 C14 C15 113.33(15) yes
C14 C15 C16 113.61(15) yes
C15 C16 C17 113.90(15) yes
C16 C17 C18 113.53(15) yes
C17 C18 C19 113.83(15) yes
C18 C19 C20 113.39(15) yes
C19 C20 C21 114.01(15) yes
C20 C21 C22 113.21(16) yes
C21 C22 C23 113.46(16) yes
C7 O1 H1 109.475 no
C1 C2 H2 119.936 no
C3 C2 H2 119.937 no
C2 C3 H3 119.934 no
C4 C3 H3 119.954 no
C4 C5 H5 119.867 no
C6 C5 H5 119.876 no
C1 C6 H6 120.008 no
C5 C6 H6 119.986 no
C11 C12 H12A 108.778 no
C11 C12 H12B 108.790 no
C13 C12 H12A 108.785 no
C13 C12 H12B 108.800 no
H12A C12 H12B 107.672 no
C12 C13 H13A 109.271 no
C12 C13 H13B 109.255 no
C14 C13 H13A 109.248 no
C14 C13 H13B 109.245 no
H13A C13 H13B 107.930 no
C13 C14 H14A 108.911 no
C13 C14 H14B 108.921 no
C15 C14 H14A 108.893 no
C15 C14 H14B 108.904 no
H14A C14 H14B 107.731 no
C14 C15 H15A 108.848 no
C14 C15 H15B 108.844 no
C16 C15 H15A 108.836 no
C16 C15 H15B 108.846 no
H15A C15 H15B 107.700 no
C15 C16 H16A 108.775 no
C15 C16 H16B 108.771 no
C17 C16 H16A 108.777 no
C17 C16 H16B 108.779 no
H16A C16 H16B 107.660 no
C16 C17 H17A 108.857 no
C16 C17 H17B 108.854 no
C18 C17 H17A 108.888 no
C18 C17 H17B 108.859 no
H17A C17 H17B 107.699 no
C17 C18 H18A 108.790 no
C17 C18 H18B 108.800 no
C19 C18 H18A 108.788 no
C19 C18 H18B 108.794 no
H18A C18 H18B 107.669 no
C18 C19 H19A 108.891 no
C18 C19 H19B 108.890 no
C20 C19 H19A 108.894 no
C20 C19 H19B 108.898 no
H19A C19 H19B 107.728 no
C19 C20 H20A 108.749 no
C19 C20 H20B 108.742 no
C21 C20 H20A 108.763 no
C21 C20 H20B 108.752 no
H20A C20 H20B 107.646 no
C20 C21 H21A 108.931 no
C20 C21 H21B 108.934 no
C22 C21 H21A 108.939 no
C22 C21 H21B 108.933 no
H21A C21 H21B 107.753 no
C21 C22 H22A 108.880 no
C21 C22 H22B 108.878 no
C23 C22 H22A 108.870 no
C23 C22 H22B 108.877 no
H22A C22 H22B 107.720 no
C22 C23 H23A 109.463 no
C22 C23 H23B 109.476 no
C22 C23 H23C 109.469 no
H23A C23 H23B 109.478 no
H23A C23 H23C 109.468 no
H23B C23 H23C 109.474 no

loop_
_geom_bond_atom_site_label_1
_geom_bond_atom_site_label_2
_geom_bond_distance
_geom_bond_publ_flag
O1 C7 1.279(3) yes
O2 C7 1.246(3) yes
C1 C2 1.386(3) yes
C1 C6 1.384(3) yes
C1 C7 1.488(3) yes
C2 C3 1.388(3) yes
C3 C4 1.395(3) yes
C4 C5 1.389(3) yes
C4 C8 1.434(3) yes
C5 C6 1.392(3) yes
C8 C9 1.206(3) yes
C9 C10 1.376(3) yes
C10 C11 1.204(3) yes
C11 C12 1.463(3) yes
C12 C13 1.527(3) yes
C13 C14 1.526(3) yes
C14 C15 1.521(3) yes
C15 C16 1.526(3) yes
C16 C17 1.521(3) yes
C17 C18 1.527(3) yes
C18 C19 1.522(3) yes
C19 C20 1.525(3) yes
C20 C21 1.523(3) yes
C21 C22 1.523(3) yes
C22 C23 1.521(3) yes
O1 H1 0.840 no
C2 H2 0.950 no
C3 H3 0.950 no
C5 H5 0.950 no
C6 H6 0.950 no
C12 H12A 0.990 no
C12 H12B 0.990 no
C13 H13A 0.990 no
C13 H13B 0.990 no
C14 H14A 0.990 no
C14 H14B 0.990 no
C15 H15A 0.990 no
C15 H15B 0.990 no
C16 H16A 0.990 no
C16 H16B 0.990 no
C17 H17A 0.990 no
C17 H17B 0.990 no
C18 H18A 0.990 no
C18 H18B 0.990 no
C19 H19A 0.990 no
C19 H19B 0.990 no
C20 H20A 0.990 no
C20 H20B 0.990 no
C21 H21A 0.990 no
C21 H21B 0.990 no
C22 H22A 0.990 no
C22 H22B 0.990 no
C23 H23A 0.980 no
C23 H23B 0.980 no
C23 H23C 0.980 no

loop_
_geom_hbond_atom_site_label_D
_geom_hbond_atom_site_label_H
_geom_hbond_atom_site_label_A
_geom_hbond_site_symmetry_A
_geom_hbond_distance_DA
_geom_hbond_distance_DH
_geom_hbond_distance_HA
_geom_hbond_angle_DHA
_geom_hbond_publ_flag
O1 H1 O2 2_635 2.623(3) 0.840 1.792 170.3 no

loop_
_geom_torsion_atom_site_label_1
_geom_torsion_atom_site_label_2
_geom_torsion_atom_site_label_3
_geom_torsion_atom_site_label_4
_geom_torsion
_geom_torsion_publ_flag
C2 C1 C6 C5 -0.9(3) no
C6 C1 C2 C3 0.3(3) no
C2 C1 C7 O1 -170.63(14) no
C2 C1 C7 O2 9.8(3) no
C7 C1 C2 C3 -178.77(13) no
C6 C1 C7 O1 10.3(3) no
C6 C1 C7 O2 -169.26(14) no
C7 C1 C6 C5 178.21(13) no
C1 C2 C3 C4 0.4(3) no
C2 C3 C4 C5 -0.5(3) no
C2 C3 C4 C8 178.57(14) no
C3 C4 C5 C6 -0.1(3) no
C8 C4 C5 C6 -179.09(13) no
C4 C5 C6 C1 0.7(3) no
C11 C12 C13 C14 176.13(12) no
C12 C13 C14 C15 177.93(12) no
C13 C14 C15 C16 177.34(12) no
C14 C15 C16 C17 179.73(12) no
C15 C16 C17 C18 179.57(12) no
C16 C17 C18 C19 179.43(12) no
C17 C18 C19 C20 179.10(12) no
C18 C19 C20 C21 178.82(12) no
C19 C20 C21 C22 -179.51(12) no
C20 C21 C22 C23 178.99(12) no

loop_
_cod_related_entry_id
_cod_related_entry_database
_cod_related_entry_code
1 ChemSpider 30652502
